data_7104570
loop_
_publ_author_name
'Vieille-Petit, Ludovic'
'Luan, Xinjun'
'Gatti, Michele'
'Blumentritt, Sascha'
'Linden, Anthony'
'Clavier, Herv\'e'
'Nolan, Steven P'
'Dorta, Reto'

_publ_section_title
;
 Improving Grubbs' II type ruthenium catalysts by appropriately
 modifying the N-heterocyclic carbene ligand.
;
_journal_issue 25
_journal_name_full 'Chemical communications (Cambridge, England)'
_journal_page_first 3783
_journal_page_last 3785
_journal_paper_doi 10.1039/b904634h
_journal_volume 34
_journal_year 2009
_chemical_formula_moiety 'C60 H81 Cl2 N2 P Ru'
_chemical_formula_sum 'C60 H81 Cl2 N2 P Ru'
_chemical_formula_weight 1033.19
_chemical_name_systematic
;
?
;
_space_group_IT_number 2
_symmetry_cell_setting triclinic
_symmetry_Int_Tables_number 2
_symmetry_space_group_name_Hall '-P 1'
_symmetry_space_group_name_H-M 'P -1'
_atom_sites_solution_hydrogens geom
_atom_sites_solution_primary heavy
_atom_sites_solution_secondary difmap
_audit_creation_date 08-08-14
_audit_creation_method SHELXL-97
_cell_angle_alpha 97.3871(10)
_cell_angle_beta 95.1677(13)
_cell_angle_gamma 102.1724(13)
_cell_formula_units_Z 2
_cell_length_a 10.2159(2)
_cell_length_b 12.6367(3)
_cell_length_c 21.1798(5)
_cell_measurement_reflns_used 106359
_cell_measurement_temperature 160(1)
_cell_measurement_theta_max 27.5
_cell_measurement_theta_min 2.0
_cell_volume 2631.12(10)
_computing_cell_refinement 'DENZO-SMN (Otwinowski & Minor, 1997)'
_computing_data_collection 'COLLECT (Nonius, 2000)'
_computing_data_reduction 'DENZO-SMN and SCALEPACK (Otwinowski & Minor, 1997)'
_computing_molecular_graphics 'ORTEPII (Johnson, 1976)'
_computing_publication_material 'SHELXL97 and PLATON (Spek, 2008)'
_computing_structure_refinement 'SHELXL97 (Sheldrick, 1997)'
_computing_structure_solution 'DIRDIF94 (Beurskens et al., 1994)'
_diffrn_ambient_temperature 160(1)
_diffrn_detector '65 mm CCD camera on \k goniostat'
_diffrn_detector_area_resol_mean 9
_diffrn_measured_fraction_theta_full 0.996
_diffrn_measured_fraction_theta_max 0.996
_diffrn_measurement_device_type 'Nonius KappaCCD area-detector diffractometer'
_diffrn_measurement_method '\f and \w scans with \k offsets'
_diffrn_radiation_monochromator 'horizontally mounted graphite crystal'
_diffrn_radiation_source 'Nonius FR590 sealed tube generator'
_diffrn_radiation_type 'Mo K\a'
_diffrn_radiation_wavelength 0.71073
_diffrn_reflns_av_R_equivalents 0.0824
_diffrn_reflns_av_sigmaI/netI 0.0731
_diffrn_reflns_limit_h_max 13
_diffrn_reflns_limit_h_min -13
_diffrn_reflns_limit_k_max 16
_diffrn_reflns_limit_k_min -16
_diffrn_reflns_limit_l_max 27
_diffrn_reflns_limit_l_min -27
_diffrn_reflns_number 58851
_diffrn_reflns_theta_full 27.46
_diffrn_reflns_theta_max 27.46
_diffrn_reflns_theta_min 2.05
_diffrn_standards_decay_% 0
_diffrn_standards_number 0
_exptl_absorpt_coefficient_mu 0.470
_exptl_absorpt_correction_T_max 0.984
_exptl_absorpt_correction_T_min 0.834
_exptl_absorpt_correction_type multi-scan
_exptl_absorpt_process_details '(Blessing, 1995)'
_exptl_crystal_colour red
_exptl_crystal_density_diffrn 1.304
_exptl_crystal_density_method 'not measured'
_exptl_crystal_description plate
_exptl_crystal_F_000 1096
_exptl_crystal_size_max 0.25
_exptl_crystal_size_mid 0.13
_exptl_crystal_size_min 0.05
_refine_diff_density_max 2.201
_refine_diff_density_min -0.636
_refine_diff_density_rms 0.097
_refine_ls_extinction_method none
_refine_ls_goodness_of_fit_ref 1.041
_refine_ls_hydrogen_treatment constr
_refine_ls_matrix_type full
_refine_ls_number_parameters 624
_refine_ls_number_reflns 12008
_refine_ls_number_restraints 19
_refine_ls_restrained_S_all 1.040
_refine_ls_R_factor_all 0.1013
_refine_ls_R_factor_gt 0.0607
_refine_ls_shift/su_max 0.001
_refine_ls_shift/su_mean 0.000
_refine_ls_structure_factor_coef Fsqd
_refine_ls_weighting_details 'w=1/[\s^2^(Fo^2^)+(0.0630P)^2^+5.2433P] where P=(Fo^2^+2Fc^2^)/3'
_refine_ls_weighting_scheme calc
_refine_ls_wR_factor_gt 0.1363
_refine_ls_wR_factor_ref 0.1559
_reflns_number_gt 8426
_reflns_number_total 12008
_reflns_threshold_expression 'I > 2\s(I)'
_cod_data_source_file b904634h.txt
_cod_data_source_block 2b
_cod_original_sg_symbol_H-M 'P -1 '
_cod_database_code 7104570

loop_
_symmetry_equiv_pos_as_xyz
'x, y, z'
'-x, -y, -z'

loop_
_atom_site_label
_atom_site_type_symbol
_atom_site_fract_x
_atom_site_fract_y
_atom_site_fract_z
_atom_site_U_iso_or_equiv
_atom_site_adp_type
_atom_site_occupancy
_atom_site_symmetry_multiplicity
_atom_site_calc_flag
_atom_site_refinement_flags
_atom_site_disorder_assembly
_atom_site_disorder_group
Ru1 Ru 0.18132(3) 0.47296(3) 0.254461(15) 0.02617(11) Uani 1 1 d . . .
Cl1 Cl 0.39927(10) 0.52717(8) 0.21823(5) 0.0330(2) Uani 1 1 d . . .
Cl2 Cl -0.04256(11) 0.38534(10) 0.26948(6) 0.0420(3) Uani 1 1 d . . .
P1 P 0.25874(11) 0.33758(9) 0.31119(5) 0.0314(2) Uani 1 1 d . . .
N1 N 0.1337(3) 0.6662(3) 0.18673(15) 0.0265(7) Uani 1 1 d . . .
N2 N 0.0881(3) 0.5140(3) 0.12092(15) 0.0280(7) Uani 1 1 d . . .
C1 C 0.1214(4) 0.5580(3) 0.18401(18) 0.0259(8) Uani 1 1 d . . .
C2 C 0.1021(5) 0.5980(3) 0.0783(2) 0.0380(10) Uani 1 1 d . . .
H21 H 0.0243 0.5825 0.0444 0.046 Uiso 1 1 calc R . .
H22 H 0.1864 0.6034 0.0580 0.046 Uiso 1 1 calc R . .
C3 C 0.1056(5) 0.7006(4) 0.12385(19) 0.0350(9) Uani 1 1 d . . .
H31 H 0.1779 0.7620 0.1167 0.042 Uiso 1 1 calc R . .
H32 H 0.0180 0.7225 0.1198 0.042 Uiso 1 1 calc R . .
C4 C 0.1465(4) 0.7460(3) 0.24316(18) 0.0273(8) Uani 1 1 d . . .
C5 C 0.2746(4) 0.8186(3) 0.2619(2) 0.0303(9) Uani 1 1 d . . .
C6 C 0.3894(4) 0.8100(3) 0.2311(2) 0.0334(9) Uani 1 1 d . . .
H6 H 0.3832 0.7521 0.1968 0.040 Uiso 1 1 calc R . .
C7 C 0.5097(4) 0.8842(4) 0.2500(2) 0.0403(11) Uani 1 1 d . . .
H7 H 0.5856 0.8773 0.2282 0.048 Uiso 1 1 calc R . .
C8 C 0.5232(4) 0.9708(4) 0.3014(2) 0.0424(11) Uani 1 1 d . . .
C9 C 0.4150(4) 0.9783(3) 0.3326(2) 0.0386(10) Uani 1 1 d . . .
H9 H 0.4248 1.0349 0.3680 0.046 Uiso 1 1 calc R . .
C10 C 0.2873(4) 0.9047(3) 0.3146(2) 0.0330(9) Uani 1 1 d . . .
C11 C 0.1732(4) 0.9117(3) 0.3462(2) 0.0375(10) Uani 1 1 d . . .
H11 H 0.1810 0.9664 0.3825 0.045 Uiso 1 1 calc R . .
C12 C 0.0522(4) 0.8418(3) 0.3258(2) 0.0358(10) Uani 1 1 d . . .
H12 H -0.0230 0.8496 0.3478 0.043 Uiso 1 1 calc R . .
C13 C 0.0345(4) 0.7575(3) 0.2727(2) 0.0299(9) Uani 1 1 d . . .
C14 C 0.6592(5) 1.0522(4) 0.3218(3) 0.0588(15) Uani 1 1 d . . .
H14 H 0.6425 1.1155 0.3509 0.071 Uiso 1 1 calc R . .
C15 C 0.7182(7) 1.0971(5) 0.2639(4) 0.089(2) Uani 1 1 d . . .
H151 H 0.7424 1.0380 0.2359 0.134 Uiso 1 1 calc R . .
H152 H 0.7989 1.1555 0.2788 0.134 Uiso 1 1 calc R . .
H153 H 0.6510 1.1265 0.2399 0.134 Uiso 1 1 calc R . .
C16 C 0.7562(7) 1.0020(6) 0.3594(5) 0.119(4) Uani 1 1 d . . .
H161 H 0.7189 0.9817 0.3983 0.179 Uiso 1 1 calc R . .
H162 H 0.8426 1.0551 0.3712 0.179 Uiso 1 1 calc R . .
H163 H 0.7701 0.9365 0.3330 0.179 Uiso 1 1 calc R . .
C17 C -0.1061(4) 0.6873(4) 0.2492(2) 0.0386(10) Uani 1 1 d . . .
H17 H -0.0961 0.6225 0.2191 0.046 Uiso 1 1 calc R . .
C18 C -0.1887(5) 0.7522(5) 0.2116(3) 0.0643(16) Uani 1 1 d . . .
H181 H -0.2783 0.7060 0.1957 0.097 Uiso 1 1 calc R . .
H182 H -0.1425 0.7746 0.1752 0.097 Uiso 1 1 calc R . .
H183 H -0.1981 0.8173 0.2398 0.097 Uiso 1 1 calc R . .
C19 C -0.1824(5) 0.6450(4) 0.3022(3) 0.0546(13) Uani 1 1 d . . .
H191 H -0.2010 0.7067 0.3302 0.082 Uiso 1 1 calc R . .
H192 H -0.1280 0.6062 0.3272 0.082 Uiso 1 1 calc R . .
H193 H -0.2677 0.5947 0.2834 0.082 Uiso 1 1 calc R . .
C20 C 0.0378(4) 0.4003(3) 0.09352(19) 0.0315(9) Uani 1 1 d . . .
C21 C 0.1272(4) 0.3471(3) 0.05980(19) 0.0324(9) Uani 1 1 d . . .
C22 C 0.2664(5) 0.3936(4) 0.0614(2) 0.0405(10) Uani 1 1 d . . .
H221 H 0.3046 0.4634 0.0862 0.049 Uiso 1 1 calc R . .
C23 C 0.3456(5) 0.3397(4) 0.0280(3) 0.0498(12) Uani 1 1 d . . .
H23 H 0.4389 0.3726 0.0305 0.060 Uiso 1 1 calc R . .
C24 C 0.2951(6) 0.2361(4) -0.0104(3) 0.0536(13) Uani 1 1 d . A .
C25 C 0.1615(5) 0.1901(4) -0.0120(2) 0.0480(12) Uani 1 1 d . . .
H25 H 0.1253 0.1206 -0.0373 0.058 Uiso 1 1 calc R . .
C26 C 0.0746(5) 0.2422(4) 0.0229(2) 0.0384(10) Uani 1 1 d . . .
C27 C -0.0627(5) 0.1924(4) 0.0238(2) 0.0429(11) Uani 1 1 d . . .
H27 H -0.0990 0.1214 0.0003 0.052 Uiso 1 1 calc R . .
C28 C -0.1434(5) 0.2443(4) 0.0576(2) 0.0416(11) Uani 1 1 d . . .
H28 H -0.2348 0.2078 0.0575 0.050 Uiso 1 1 calc R . .
C29 C -0.0970(4) 0.3511(3) 0.09310(19) 0.0340(9) Uani 1 1 d . . .
C30 C 0.3897(8) 0.1774(5) -0.0471(5) 0.104(3) Uani 1 1 d D . .
H301 H 0.4518 0.1704 -0.0093 0.125 Uiso 0.534(16) 1 calc PR A 1
H302 H 0.3326 0.1504 -0.0893 0.125 Uiso 0.466(16) 1 calc PR A 2
C31A C 0.485(4) 0.2462(19) -0.078(3) 0.082(7) Uani 0.534(16) 1 d PDU A 1
H311 H 0.5615 0.2118 -0.0848 0.123 Uiso 0.534(16) 1 calc PR A 1
H312 H 0.5182 0.3174 -0.0504 0.123 Uiso 0.534(16) 1 calc PR A 1
H313 H 0.4424 0.2566 -0.1190 0.123 Uiso 0.534(16) 1 calc PR A 1
C32A C 0.3418(18) 0.0639(8) -0.0712(11) 0.096(5) Uani 0.534(16) 1 d PDU A 1
H321 H 0.4162 0.0339 -0.0865 0.145 Uiso 0.534(16) 1 calc PR A 1
H322 H 0.2699 0.0545 -0.1067 0.145 Uiso 0.534(16) 1 calc PR A 1
H323 H 0.3065 0.0252 -0.0369 0.145 Uiso 0.534(16) 1 calc PR A 1
C31B C 0.502(4) 0.248(2) -0.066(3) 0.084(7) Uani 0.466(16) 1 d PDU A 2
H314 H 0.5314 0.2099 -0.1043 0.126 Uiso 0.466(16) 1 calc PR A 2
H315 H 0.5767 0.2673 -0.0315 0.126 Uiso 0.466(16) 1 calc PR A 2
H316 H 0.4766 0.3144 -0.0771 0.126 Uiso 0.466(16) 1 calc PR A 2
C32B C 0.400(2) 0.0761(13) -0.0268(11) 0.093(5) Uani 0.466(16) 1 d PDU A 2
H324 H 0.3104 0.0336 -0.0228 0.140 Uiso 0.466(16) 1 calc PR A 2
H325 H 0.4563 0.0904 0.0149 0.140 Uiso 0.466(16) 1 calc PR A 2
H326 H 0.4423 0.0347 -0.0584 0.140 Uiso 0.466(16) 1 calc PR A 2
C33 C -0.1942(4) 0.4093(4) 0.1260(2) 0.0386(10) Uani 1 1 d . . .
H33 H -0.1416 0.4589 0.1647 0.046 Uiso 1 1 calc R . .
C34 C -0.2531(5) 0.4815(4) 0.0827(3) 0.0522(13) Uani 1 1 d . . .
H341 H -0.1802 0.5395 0.0738 0.078 Uiso 1 1 calc R . .
H342 H -0.3187 0.5144 0.1046 0.078 Uiso 1 1 calc R . .
H343 H -0.2979 0.4363 0.0423 0.078 Uiso 1 1 calc R . .
C35 C -0.3103(5) 0.3316(4) 0.1491(2) 0.0522(13) Uani 1 1 d . . .
H351 H -0.3728 0.2903 0.1120 0.078 Uiso 1 1 calc R . .
H352 H -0.3583 0.3742 0.1770 0.078 Uiso 1 1 calc R . .
H353 H -0.2741 0.2806 0.1730 0.078 Uiso 1 1 calc R . .
C36 C 0.1851(4) 0.5746(3) 0.3249(2) 0.0359(10) Uani 1 1 d . . .
H36 H 0.0968 0.5730 0.3361 0.043 Uiso 1 1 calc R . .
C37 C 0.2857(5) 0.6578(3) 0.3690(2) 0.0382(10) Uani 1 1 d . . .
C38 C 0.4243(5) 0.6883(4) 0.3607(2) 0.0445(11) Uani 1 1 d . . .
H38 H 0.4567 0.6557 0.3241 0.053 Uiso 1 1 calc R . .
C39 C 0.5123(6) 0.7660(4) 0.4062(3) 0.0549(13) Uani 1 1 d . . .
H39 H 0.6050 0.7862 0.4005 0.066 Uiso 1 1 calc R . .
C40 C 0.4668(6) 0.8143(5) 0.4597(3) 0.0606(15) Uani 1 1 d . . .
H40 H 0.5282 0.8668 0.4907 0.073 Uiso 1 1 calc R . .
C41 C 0.3302(7) 0.7858(4) 0.4683(2) 0.0581(15) Uani 1 1 d . . .
H41 H 0.2977 0.8199 0.5044 0.070 Uiso 1 1 calc R . .
C42 C 0.2427(5) 0.7068(4) 0.4231(2) 0.0441(11) Uani 1 1 d . . .
H42 H 0.1506 0.6859 0.4296 0.053 Uiso 1 1 calc R . .
C43 C 0.2461(4) 0.2085(3) 0.2551(2) 0.0358(10) Uani 1 1 d . . .
H43 H 0.2882 0.1588 0.2794 0.043 Uiso 1 1 calc R . .
C44 C 0.1003(5) 0.1463(4) 0.2293(3) 0.0505(13) Uani 1 1 d . . .
H441 H 0.0480 0.1320 0.2657 0.061 Uiso 1 1 calc R . .
H442 H 0.0563 0.1915 0.2032 0.061 Uiso 1 1 calc R . .
C45 C 0.1021(5) 0.0369(4) 0.1881(2) 0.0480(12) Uani 1 1 d . . .
H451 H 0.1366 -0.0111 0.2158 0.058 Uiso 1 1 calc R . .
H452 H 0.0087 -0.0002 0.1696 0.058 Uiso 1 1 calc R . .
C46 C 0.1879(7) 0.0521(4) 0.1348(2) 0.0637(17) Uani 1 1 d . . .
H461 H 0.1448 0.0892 0.1031 0.076 Uiso 1 1 calc R . .
H462 H 0.1935 -0.0206 0.1129 0.076 Uiso 1 1 calc R . .
C47 C 0.3302(6) 0.1196(4) 0.1588(3) 0.0621(15) Uani 1 1 d . . .
H471 H 0.3785 0.0779 0.1857 0.074 Uiso 1 1 calc R . .
H472 H 0.3805 0.1334 0.1217 0.074 Uiso 1 1 calc R . .
C48 C 0.3258(6) 0.2286(4) 0.1980(2) 0.0529(13) Uani 1 1 d . . .
H481 H 0.2824 0.2724 0.1706 0.064 Uiso 1 1 calc R . .
H482 H 0.4188 0.2705 0.2139 0.064 Uiso 1 1 calc R . .
C49 C 0.1591(4) 0.2876(3) 0.37544(19) 0.0315(9) Uani 1 1 d . . .
H49 H 0.0707 0.2428 0.3530 0.038 Uiso 1 1 calc R . .
C50 C 0.1249(5) 0.3784(4) 0.4229(2) 0.0392(10) Uani 1 1 d . . .
H501 H 0.2085 0.4225 0.4489 0.047 Uiso 1 1 calc R . .
H502 H 0.0832 0.4276 0.3989 0.047 Uiso 1 1 calc R . .
C51 C 0.0275(5) 0.3264(4) 0.4667(2) 0.0417(11) Uani 1 1 d . . .
H511 H 0.0081 0.3848 0.4978 0.050 Uiso 1 1 calc R . .
H512 H -0.0586 0.2875 0.4406 0.050 Uiso 1 1 calc R . .
C52 C 0.0832(5) 0.2467(4) 0.5027(2) 0.0452(11) Uani 1 1 d . . .
H521 H 0.0139 0.2112 0.5278 0.054 Uiso 1 1 calc R . .
H522 H 0.1623 0.2872 0.5333 0.054 Uiso 1 1 calc R . .
C53 C 0.1253(5) 0.1582(4) 0.4574(2) 0.0419(11) Uani 1 1 d . . .
H531 H 0.1703 0.1127 0.4829 0.050 Uiso 1 1 calc R . .
H532 H 0.0442 0.1100 0.4314 0.050 Uiso 1 1 calc R . .
C54 C 0.2217(5) 0.2107(4) 0.4130(2) 0.0394(10) Uani 1 1 d . . .
H541 H 0.2435 0.1525 0.3825 0.047 Uiso 1 1 calc R . .
H542 H 0.3068 0.2526 0.4388 0.047 Uiso 1 1 calc R . .
C55 C 0.4414(4) 0.3803(3) 0.3422(2) 0.0336(9) Uani 1 1 d . . .
H55 H 0.4841 0.4248 0.3106 0.040 Uiso 1 1 calc R . .
C56 C 0.4678(4) 0.4580(4) 0.4059(2) 0.0380(10) Uani 1 1 d . . .
H561 H 0.4104 0.5120 0.4044 0.046 Uiso 1 1 calc R . .
H562 H 0.4441 0.4159 0.4412 0.046 Uiso 1 1 calc R . .
C57 C 0.6154(4) 0.5176(4) 0.4187(2) 0.0422(11) Uani 1 1 d . . .
H571 H 0.6316 0.5673 0.4602 0.051 Uiso 1 1 calc R . .
H572 H 0.6378 0.5625 0.3845 0.051 Uiso 1 1 calc R . .
C58 C 0.7056(5) 0.4360(4) 0.4207(2) 0.0459(12) Uani 1 1 d . . .
H581 H 0.8011 0.4760 0.4243 0.055 Uiso 1 1 calc R . .
H582 H 0.6936 0.4002 0.4593 0.055 Uiso 1 1 calc R . .
C59 C 0.6753(4) 0.3497(4) 0.3622(3) 0.0469(12) Uani 1 1 d . . .
H591 H 0.7282 0.2938 0.3684 0.056 Uiso 1 1 calc R . .
H592 H 0.7036 0.3837 0.3246 0.056 Uiso 1 1 calc R . .
C60 C 0.5239(5) 0.2936(4) 0.3489(3) 0.0455(11) Uani 1 1 d . . .
H601 H 0.5068 0.2401 0.3090 0.055 Uiso 1 1 calc R . .
H602 H 0.4966 0.2537 0.3846 0.055 Uiso 1 1 calc R . .

loop_
_atom_site_aniso_label
_atom_site_aniso_U_11
_atom_site_aniso_U_22
_atom_site_aniso_U_33
_atom_site_aniso_U_23
_atom_site_aniso_U_13
_atom_site_aniso_U_12
Ru1 0.02586(17) 0.02654(17) 0.02565(18) 0.00515(12) 0.00087(12) 0.00508(12)
Cl1 0.0291(5) 0.0346(5) 0.0355(5) 0.0088(4) 0.0042(4) 0.0056(4)
Cl2 0.0333(6) 0.0474(6) 0.0448(6) 0.0151(5) 0.0019(5) 0.0041(5)
P1 0.0320(6) 0.0296(6) 0.0316(6) 0.0047(4) 0.0016(4) 0.0050(4)
N1 0.0286(17) 0.0256(17) 0.0254(17) 0.0055(13) 0.0022(13) 0.0054(13)
N2 0.0316(18) 0.0270(17) 0.0236(17) 0.0062(14) 0.0015(13) 0.0023(14)
C1 0.0171(18) 0.030(2) 0.028(2) 0.0046(16) 0.0005(15) 0.0005(15)
C2 0.048(3) 0.036(2) 0.029(2) 0.0098(18) 0.0041(19) 0.003(2)
C3 0.040(2) 0.036(2) 0.029(2) 0.0106(18) 0.0021(18) 0.0073(19)
C4 0.032(2) 0.0240(19) 0.027(2) 0.0066(16) -0.0004(16) 0.0074(16)
C5 0.030(2) 0.024(2) 0.036(2) 0.0058(17) 0.0001(17) 0.0050(16)
C6 0.032(2) 0.031(2) 0.036(2) 0.0052(18) 0.0024(18) 0.0060(17)
C7 0.030(2) 0.036(2) 0.055(3) 0.007(2) 0.006(2) 0.0057(19)
C8 0.032(2) 0.030(2) 0.061(3) 0.004(2) -0.003(2) 0.0038(18)
C9 0.038(2) 0.025(2) 0.050(3) -0.0003(19) -0.003(2) 0.0062(18)
C10 0.036(2) 0.024(2) 0.038(2) 0.0051(18) -0.0008(18) 0.0073(17)
C11 0.044(3) 0.032(2) 0.037(2) 0.0002(19) 0.0069(19) 0.0110(19)
C12 0.036(2) 0.035(2) 0.040(2) 0.0070(19) 0.0091(19) 0.0137(19)
C13 0.028(2) 0.029(2) 0.033(2) 0.0077(17) 0.0029(16) 0.0060(16)
C14 0.040(3) 0.033(3) 0.094(4) -0.004(3) -0.002(3) 0.002(2)
C15 0.064(4) 0.055(4) 0.133(7) -0.007(4) 0.038(4) -0.020(3)
C16 0.052(4) 0.067(4) 0.206(10) -0.023(5) -0.066(5) 0.003(3)
C17 0.028(2) 0.040(2) 0.045(3) 0.001(2) 0.0075(19) 0.0044(18)
C18 0.036(3) 0.085(4) 0.071(4) 0.013(3) -0.009(3) 0.016(3)
C19 0.036(3) 0.055(3) 0.070(4) 0.017(3) 0.010(2) -0.001(2)
C20 0.036(2) 0.029(2) 0.026(2) 0.0048(17) -0.0046(17) 0.0044(17)
C21 0.034(2) 0.036(2) 0.028(2) 0.0090(18) -0.0002(17) 0.0083(18)
C22 0.043(3) 0.039(2) 0.038(2) 0.006(2) 0.002(2) 0.008(2)
C23 0.042(3) 0.053(3) 0.059(3) 0.015(3) 0.013(2) 0.013(2)
C24 0.060(3) 0.046(3) 0.061(3) 0.009(3) 0.020(3) 0.019(3)
C25 0.064(3) 0.041(3) 0.039(3) 0.003(2) 0.007(2) 0.012(2)
C26 0.045(3) 0.036(2) 0.031(2) 0.0014(19) -0.0015(19) 0.009(2)
C27 0.048(3) 0.035(2) 0.036(2) -0.001(2) -0.002(2) -0.004(2)
C28 0.034(2) 0.041(3) 0.041(3) 0.002(2) -0.0040(19) -0.0048(19)
C29 0.037(2) 0.036(2) 0.026(2) 0.0067(18) -0.0015(17) 0.0020(18)
C30 0.111(6) 0.067(4) 0.155(8) 0.017(5) 0.087(6) 0.040(4)
C31A 0.071(8) 0.113(7) 0.062(15) -0.006(6) 0.029(10) 0.022(6)
C32A 0.114(13) 0.073(6) 0.122(13) 0.004(9) 0.062(10) 0.049(8)
C31B 0.071(8) 0.114(7) 0.064(16) -0.010(7) 0.031(10) 0.018(6)
C32B 0.114(13) 0.072(7) 0.118(14) 0.011(9) 0.063(11) 0.055(8)
C33 0.034(2) 0.045(3) 0.034(2) 0.005(2) 0.0042(18) 0.0026(19)
C34 0.050(3) 0.059(3) 0.050(3) 0.009(3) 0.004(2) 0.017(2)
C35 0.041(3) 0.062(3) 0.047(3) 0.009(3) 0.006(2) -0.003(2)
C36 0.038(2) 0.034(2) 0.037(2) 0.0066(19) 0.0026(19) 0.0120(19)
C37 0.050(3) 0.030(2) 0.034(2) 0.0051(18) -0.001(2) 0.011(2)
C38 0.050(3) 0.036(2) 0.046(3) 0.004(2) 0.002(2) 0.012(2)
C39 0.050(3) 0.049(3) 0.061(3) 0.006(3) -0.010(3) 0.009(2)
C40 0.076(4) 0.049(3) 0.043(3) -0.001(2) -0.016(3) -0.003(3)
C41 0.093(5) 0.047(3) 0.035(3) 0.000(2) 0.001(3) 0.022(3)
C42 0.055(3) 0.044(3) 0.037(3) 0.013(2) 0.006(2) 0.015(2)
C43 0.043(3) 0.031(2) 0.031(2) 0.0040(18) -0.0005(18) 0.0061(19)
C44 0.044(3) 0.039(3) 0.061(3) -0.005(2) -0.006(2) 0.005(2)
C45 0.054(3) 0.035(3) 0.047(3) 0.001(2) -0.007(2) 0.002(2)
C46 0.114(5) 0.035(3) 0.033(3) -0.004(2) -0.005(3) 0.009(3)
C47 0.080(4) 0.051(3) 0.051(3) -0.011(3) 0.020(3) 0.013(3)
C48 0.063(3) 0.040(3) 0.049(3) -0.004(2) 0.019(3) -0.004(2)
C49 0.031(2) 0.035(2) 0.028(2) 0.0072(17) 0.0030(17) 0.0060(17)
C50 0.039(2) 0.041(3) 0.039(2) 0.014(2) 0.0000(19) 0.009(2)
C51 0.036(2) 0.050(3) 0.044(3) 0.013(2) 0.012(2) 0.014(2)
C52 0.044(3) 0.052(3) 0.040(3) 0.013(2) 0.012(2) 0.007(2)
C53 0.042(3) 0.039(3) 0.044(3) 0.012(2) 0.002(2) 0.004(2)
C54 0.044(3) 0.035(2) 0.041(3) 0.012(2) 0.005(2) 0.009(2)
C55 0.029(2) 0.037(2) 0.036(2) 0.0120(19) 0.0015(17) 0.0055(17)
C56 0.035(2) 0.035(2) 0.043(3) 0.007(2) 0.0052(19) 0.0037(18)
C57 0.035(2) 0.044(3) 0.044(3) 0.005(2) -0.002(2) 0.003(2)
C58 0.031(2) 0.048(3) 0.056(3) 0.013(2) -0.003(2) 0.003(2)
C59 0.028(2) 0.040(3) 0.071(3) 0.004(2) 0.008(2) 0.0072(19)
C60 0.036(3) 0.040(3) 0.059(3) 0.005(2) 0.002(2) 0.008(2)

loop_
_atom_type_symbol
_atom_type_description
_atom_type_number_in_cell
_atom_type_scat_dispersion_real
_atom_type_scat_dispersion_imag
_atom_type_scat_source
C C 120 0.0033 0.0016
; International Tables for Crystallography (1992).
Vol. C, Tables 4.2.6.8 and 6.1.1.4
;
H H 162 0.0000 0.0000
; International Tables for Crystallography (1992).
Vol. C, Tables 4.2.6.8 and 6.1.1.4
;
Cl Cl 4 0.1484 0.1585
; International Tables for Crystallography (1992).
Vol. C, Tables 4.2.6.8 and 6.1.1.4
;
N N 4 0.0061 0.0033
; International Tables for Crystallography (1992).
Vol. C, Tables 4.2.6.8 and 6.1.1.4
;
P P 2 0.1023 0.0942
; International Tables for Crystallography (1992).
Vol. C, Tables 4.2.6.8 and 6.1.1.4
;
Ru Ru 2 -1.2594 0.8363
; International Tables for Crystallography (1992).
Vol. C, Tables 4.2.6.8 and 6.1.1.4
;

loop_
_geom_angle_atom_site_label_1
_geom_angle_atom_site_label_2
_geom_angle_atom_site_label_3
_geom_angle
_geom_angle_site_symmetry_1
_geom_angle_site_symmetry_3
_geom_angle_publ_flag
C36 Ru1 C1 98.90(17) . . ?
C36 Ru1 Cl2 89.24(14) . . ?
C1 Ru1 Cl2 95.04(10) . . ?
C36 Ru1 Cl1 104.27(14) . . ?
C1 Ru1 Cl1 83.14(10) . . ?
Cl2 Ru1 Cl1 166.49(4) . . ?
C36 Ru1 P1 97.15(13) . . ?
C1 Ru1 P1 163.84(11) . . ?
Cl2 Ru1 P1 87.11(4) . . ?
Cl1 Ru1 P1 91.02(4) . . ?
C55 P1 C43 103.6(2) . . ?
C55 P1 C49 110.04(19) . . ?
C43 P1 C49 102.06(19) . . ?
C55 P1 Ru1 112.55(14) . . ?
C43 P1 Ru1 110.32(14) . . ?
C49 P1 Ru1 116.93(14) . . ?
C1 N1 C4 127.3(3) . . ?
C1 N1 C3 113.9(3) . . ?
C4 N1 C3 117.8(3) . . ?
C1 N2 C20 128.2(3) . . ?
C1 N2 C2 112.5(3) . . ?
C20 N2 C2 119.2(3) . . ?
N1 C1 N2 106.3(3) . . ?
N1 C1 Ru1 128.6(3) . . ?
N2 C1 Ru1 123.8(3) . . ?
N2 C2 C3 102.3(3) . . ?
N2 C2 H21 111.3 . . ?
C3 C2 H21 111.3 . . ?
N2 C2 H22 111.3 . . ?
C3 C2 H22 111.3 . . ?
H21 C2 H22 109.2 . . ?
N1 C3 C2 101.9(3) . . ?
N1 C3 H31 111.4 . . ?
C2 C3 H31 111.4 . . ?
N1 C3 H32 111.4 . . ?
C2 C3 H32 111.4 . . ?
H31 C3 H32 109.2 . . ?
C13 C4 C5 122.4(4) . . ?
C13 C4 N1 120.2(3) . . ?
C5 C4 N1 117.1(3) . . ?
C6 C5 C4 123.2(4) . . ?
C6 C5 C10 118.5(4) . . ?
C4 C5 C10 118.3(4) . . ?
C7 C6 C5 120.8(4) . . ?
C7 C6 H6 119.6 . . ?
C5 C6 H6 119.6 . . ?
C6 C7 C8 121.2(4) . . ?
C6 C7 H7 119.4 . . ?
C8 C7 H7 119.4 . . ?
C9 C8 C7 118.7(4) . . ?
C9 C8 C14 121.2(4) . . ?
C7 C8 C14 120.1(4) . . ?
C8 C9 C10 122.5(4) . . ?
C8 C9 H9 118.7 . . ?
C10 C9 H9 118.7 . . ?
C11 C10 C9 123.3(4) . . ?
C11 C10 C5 118.4(4) . . ?
C9 C10 C5 118.2(4) . . ?
C12 C11 C10 121.1(4) . . ?
C12 C11 H11 119.5 . . ?
C10 C11 H11 119.5 . . ?
C11 C12 C13 122.2(4) . . ?
C11 C12 H12 118.9 . . ?
C13 C12 H12 118.9 . . ?
C4 C13 C12 117.5(4) . . ?
C4 C13 C17 123.1(4) . . ?
C12 C13 C17 119.4(4) . . ?
C16 C14 C8 111.1(5) . . ?
C16 C14 C15 112.1(6) . . ?
C8 C14 C15 111.4(5) . . ?
C16 C14 H14 107.4 . . ?
C8 C14 H14 107.4 . . ?
C15 C14 H14 107.4 . . ?
C14 C15 H151 109.5 . . ?
C14 C15 H152 109.5 . . ?
H151 C15 H152 109.5 . . ?
C14 C15 H153 109.5 . . ?
H151 C15 H153 109.5 . . ?
H152 C15 H153 109.5 . . ?
C14 C16 H161 109.5 . . ?
C14 C16 H162 109.5 . . ?
H161 C16 H162 109.5 . . ?
C14 C16 H163 109.5 . . ?
H161 C16 H163 109.5 . . ?
H162 C16 H163 109.5 . . ?
C19 C17 C13 113.9(4) . . ?
C19 C17 C18 109.6(4) . . ?
C13 C17 C18 109.8(4) . . ?
C19 C17 H17 107.8 . . ?
C13 C17 H17 107.8 . . ?
C18 C17 H17 107.8 . . ?
C17 C18 H181 109.5 . . ?
C17 C18 H182 109.5 . . ?
H181 C18 H182 109.5 . . ?
C17 C18 H183 109.5 . . ?
H181 C18 H183 109.5 . . ?
H182 C18 H183 109.5 . . ?
C17 C19 H191 109.5 . . ?
C17 C19 H192 109.5 . . ?
H191 C19 H192 109.5 . . ?
C17 C19 H193 109.5 . . ?
H191 C19 H193 109.5 . . ?
H192 C19 H193 109.5 . . ?
C29 C20 C21 122.2(4) . . ?
C29 C20 N2 120.0(4) . . ?
C21 C20 N2 117.3(4) . . ?
C22 C21 C26 117.9(4) . . ?
C22 C21 C20 123.4(4) . . ?
C26 C21 C20 118.8(4) . . ?
C23 C22 C21 120.6(4) . . ?
C23 C22 H221 119.7 . . ?
C21 C22 H221 119.7 . . ?
C22 C23 C24 122.7(5) . . ?
C22 C23 H23 118.7 . . ?
C24 C23 H23 118.7 . . ?
C25 C24 C23 117.2(5) . . ?
C25 C24 C30 122.0(5) . . ?
C23 C24 C30 120.8(5) . . ?
C24 C25 C26 122.3(5) . . ?
C24 C25 H25 118.8 . . ?
C26 C25 H25 118.8 . . ?
C27 C26 C25 122.4(4) . . ?
C27 C26 C21 118.4(4) . . ?
C25 C26 C21 119.2(4) . . ?
C28 C27 C26 121.1(4) . . ?
C28 C27 H27 119.5 . . ?
C26 C27 H27 119.5 . . ?
C27 C28 C29 122.7(4) . . ?
C27 C28 H28 118.6 . . ?
C29 C28 H28 118.6 . . ?
C20 C29 C28 116.9(4) . . ?
C20 C29 C33 122.4(4) . . ?
C28 C29 C33 120.7(4) . . ?
C32A C30 C31A 121.3(15) . . ?
C32B C30 C31B 121.3(15) . . ?
C32B C30 C24 113.8(8) . . ?
C32A C30 C24 117.8(8) . . ?
C31A C30 C24 115.0(12) . . ?
C31B C30 C24 115.3(13) . . ?
C32B C30 H301 55.6 . . ?
C32A C30 H301 98.2 . . ?
C31A C30 H301 98.2 . . ?
C31B C30 H301 87.1 . . ?
C24 C30 H301 98.2 . . ?
C32B C30 H302 100.5 . . ?
C32A C30 H302 57.5 . . ?
C31A C30 H302 89.7 . . ?
C31B C30 H302 100.5 . . ?
C24 C30 H302 100.5 . . ?
H301 C30 H302 154.4 . . ?
C30 C31A H311 109.5 . . ?
C30 C31A H312 109.5 . . ?
C30 C31A H313 109.5 . . ?
C30 C32A H321 109.5 . . ?
C30 C32A H322 109.5 . . ?
C30 C32A H323 109.5 . . ?
C30 C31B H314 109.5 . . ?
C30 C31B H315 109.5 . . ?
H314 C31B H315 109.5 . . ?
C30 C31B H316 109.5 . . ?
H314 C31B H316 109.5 . . ?
H315 C31B H316 109.5 . . ?
C30 C32B H324 109.5 . . ?
C30 C32B H325 109.5 . . ?
H324 C32B H325 109.5 . . ?
C30 C32B H326 109.5 . . ?
H324 C32B H326 109.5 . . ?
H325 C32B H326 109.5 . . ?
C29 C33 C35 113.6(4) . . ?
C29 C33 C34 111.9(4) . . ?
C35 C33 C34 109.0(4) . . ?
C29 C33 H33 107.3 . . ?
C35 C33 H33 107.3 . . ?
C34 C33 H33 107.3 . . ?
C33 C34 H341 109.5 . . ?
C33 C34 H342 109.5 . . ?
H341 C34 H342 109.5 . . ?
C33 C34 H343 109.5 . . ?
H341 C34 H343 109.5 . . ?
H342 C34 H343 109.5 . . ?
C33 C35 H351 109.5 . . ?
C33 C35 H352 109.5 . . ?
H351 C35 H352 109.5 . . ?
C33 C35 H353 109.5 . . ?
H351 C35 H353 109.5 . . ?
H352 C35 H353 109.5 . . ?
C37 C36 Ru1 138.1(3) . . ?
C37 C36 H36 110.9 . . ?
Ru1 C36 H36 110.9 . . ?
C42 C37 C38 118.2(4) . . ?
C42 C37 C36 117.5(4) . . ?
C38 C37 C36 124.3(4) . . ?
C39 C38 C37 119.9(5) . . ?
C39 C38 H38 120.1 . . ?
C37 C38 H38 120.1 . . ?
C40 C39 C38 120.8(5) . . ?
C40 C39 H39 119.6 . . ?
C38 C39 H39 119.6 . . ?
C39 C40 C41 120.0(5) . . ?
C39 C40 H40 120.0 . . ?
C41 C40 H40 120.0 . . ?
C42 C41 C40 119.0(5) . . ?
C42 C41 H41 120.5 . . ?
C40 C41 H41 120.5 . . ?
C37 C42 C41 122.0(5) . . ?
C37 C42 H42 119.0 . . ?
C41 C42 H42 119.0 . . ?
C48 C43 C44 108.9(4) . . ?
C48 C43 P1 111.8(3) . . ?
C44 C43 P1 114.4(3) . . ?
C48 C43 H43 107.2 . . ?
C44 C43 H43 107.2 . . ?
P1 C43 H43 107.2 . . ?
C45 C44 C43 109.7(4) . . ?
C45 C44 H441 109.7 . . ?
C43 C44 H441 109.7 . . ?
C45 C44 H442 109.7 . . ?
C43 C44 H442 109.7 . . ?
H441 C44 H442 108.2 . . ?
C46 C45 C44 112.5(4) . . ?
C46 C45 H451 109.1 . . ?
C44 C45 H451 109.1 . . ?
C46 C45 H452 109.1 . . ?
C44 C45 H452 109.1 . . ?
H451 C45 H452 107.8 . . ?
C45 C46 C47 112.3(4) . . ?
C45 C46 H461 109.1 . . ?
C47 C46 H461 109.1 . . ?
C45 C46 H462 109.1 . . ?
C47 C46 H462 109.1 . . ?
H461 C46 H462 107.9 . . ?
C48 C47 C46 110.8(5) . . ?
C48 C47 H471 109.5 . . ?
C46 C47 H471 109.5 . . ?
C48 C47 H472 109.5 . . ?
C46 C47 H472 109.5 . . ?
H471 C47 H472 108.1 . . ?
C47 C48 C43 110.0(4) . . ?
C47 C48 H481 109.7 . . ?
C43 C48 H481 109.7 . . ?
C47 C48 H482 109.7 . . ?
C43 C48 H482 109.7 . . ?
H481 C48 H482 108.2 . . ?
C54 C49 C50 109.4(3) . . ?
C54 C49 P1 113.7(3) . . ?
C50 C49 P1 114.9(3) . . ?
C54 C49 H49 106.0 . . ?
C50 C49 H49 106.0 . . ?
P1 C49 H49 106.0 . . ?
C51 C50 C49 109.5(4) . . ?
C51 C50 H501 109.8 . . ?
C49 C50 H501 109.8 . . ?
C51 C50 H502 109.8 . . ?
C49 C50 H502 109.8 . . ?
H501 C50 H502 108.2 . . ?
C52 C51 C50 112.3(4) . . ?
C52 C51 H511 109.1 . . ?
C50 C51 H511 109.1 . . ?
C52 C51 H512 109.1 . . ?
C50 C51 H512 109.1 . . ?
H511 C51 H512 107.9 . . ?
C51 C52 C53 112.0(4) . . ?
C51 C52 H521 109.2 . . ?
C53 C52 H521 109.2 . . ?
C51 C52 H522 109.2 . . ?
C53 C52 H522 109.2 . . ?
H521 C52 H522 107.9 . . ?
C54 C53 C52 110.6(4) . . ?
C54 C53 H531 109.5 . . ?
C52 C53 H531 109.5 . . ?
C54 C53 H532 109.5 . . ?
C52 C53 H532 109.5 . . ?
H531 C53 H532 108.1 . . ?
C53 C54 C49 111.3(4) . . ?
C53 C54 H541 109.4 . . ?
C49 C54 H541 109.4 . . ?
C53 C54 H542 109.4 . . ?
C49 C54 H542 109.4 . . ?
H541 C54 H542 108.0 . . ?
C60 C55 C56 107.5(4) . . ?
C60 C55 P1 119.9(3) . . ?
C56 C55 P1 112.3(3) . . ?
C60 C55 H55 105.3 . . ?
C56 C55 H55 105.3 . . ?
P1 C55 H55 105.3 . . ?
C57 C56 C55 110.1(4) . . ?
C57 C56 H561 109.6 . . ?
C55 C56 H561 109.6 . . ?
C57 C56 H562 109.6 . . ?
C55 C56 H562 109.6 . . ?
H561 C56 H562 108.1 . . ?
C56 C57 C58 110.5(4) . . ?
C56 C57 H571 109.5 . . ?
C58 C57 H571 109.5 . . ?
C56 C57 H572 109.5 . . ?
C58 C57 H572 109.5 . . ?
H571 C57 H572 108.1 . . ?
C59 C58 C57 112.5(4) . . ?
C59 C58 H581 109.1 . . ?
C57 C58 H581 109.1 . . ?
C59 C58 H582 109.1 . . ?
C57 C58 H582 109.1 . . ?
H581 C58 H582 107.8 . . ?
C58 C59 C60 111.9(4) . . ?
C58 C59 H591 109.2 . . ?
C60 C59 H591 109.2 . . ?
C58 C59 H592 109.2 . . ?
C60 C59 H592 109.2 . . ?
H591 C59 H592 107.9 . . ?
C55 C60 C59 109.4(4) . . ?
C55 C60 H601 109.8 . . ?
C59 C60 H601 109.8 . . ?
C55 C60 H602 109.8 . . ?
C59 C60 H602 109.8 . . ?
H601 C60 H602 108.2 . . ?

loop_
_geom_bond_atom_site_label_1
_geom_bond_atom_site_label_2
_geom_bond_distance
_geom_bond_site_symmetry_2
_geom_bond_publ_flag
Ru1 C36 1.830(4) . ?
Ru1 C1 2.069(4) . ?
Ru1 Cl2 2.3899(11) . ?
Ru1 Cl1 2.4115(10) . ?
Ru1 P1 2.4339(11) . ?
P1 C55 1.863(4) . ?
P1 C43 1.865(4) . ?
P1 C49 1.867(4) . ?
N1 C1 1.340(5) . ?
N1 C4 1.438(5) . ?
N1 C3 1.475(5) . ?
N2 C1 1.363(5) . ?
N2 C20 1.445(5) . ?
N2 C2 1.473(5) . ?
C2 C3 1.506(6) . ?
C2 H21 0.9900 . ?
C2 H22 0.9900 . ?
C3 H31 0.9900 . ?
C3 H32 0.9900 . ?
C4 C13 1.378(6) . ?
C4 C5 1.421(5) . ?
C5 C6 1.410(6) . ?
C5 C10 1.430(6) . ?
C6 C7 1.371(6) . ?
C6 H6 0.9500 . ?
C7 C8 1.416(7) . ?
C7 H7 0.9500 . ?
C8 C9 1.351(7) . ?
C8 C14 1.533(6) . ?
C9 C10 1.421(6) . ?
C9 H9 0.9500 . ?
C10 C11 1.410(6) . ?
C11 C12 1.357(6) . ?
C11 H11 0.9500 . ?
C12 C13 1.416(6) . ?
C12 H12 0.9500 . ?
C13 C17 1.522(6) . ?
C14 C16 1.507(9) . ?
C14 C15 1.536(9) . ?
C14 H14 1.0000 . ?
C15 H151 0.9800 . ?
C15 H152 0.9800 . ?
C15 H153 0.9800 . ?
C16 H161 0.9800 . ?
C16 H162 0.9800 . ?
C16 H163 0.9800 . ?
C17 C19 1.512(7) . ?
C17 C18 1.536(7) . ?
C17 H17 1.0000 . ?
C18 H181 0.9800 . ?
C18 H182 0.9800 . ?
C18 H183 0.9800 . ?
C19 H191 0.9800 . ?
C19 H192 0.9800 . ?
C19 H193 0.9800 . ?
C20 C29 1.385(6) . ?
C20 C21 1.431(6) . ?
C21 C22 1.415(6) . ?
C21 C26 1.419(6) . ?
C22 C23 1.353(7) . ?
C22 H221 0.9500 . ?
C23 C24 1.418(7) . ?
C23 H23 0.9500 . ?
C24 C25 1.362(7) . ?
C24 C30 1.540(8) . ?
C25 C26 1.417(7) . ?
C25 H25 0.9500 . ?
C26 C27 1.414(6) . ?
C27 C28 1.356(7) . ?
C27 H27 0.9500 . ?
C28 C29 1.419(6) . ?
C28 H28 0.9500 . ?
C29 C33 1.521(6) . ?
C30 C32B 1.424(7) . ?
C30 C32A 1.424(7) . ?
C30 C31A 1.426(7) . ?
C30 C31B 1.426(7) . ?
C30 H301 1.0000 . ?
C30 H302 1.0000 . ?
C31A H311 0.9800 . ?
C31A H312 0.9800 . ?
C31A H313 0.9800 . ?
C32A H321 0.9800 . ?
C32A H322 0.9800 . ?
C32A H323 0.9800 . ?
C31B H314 0.9800 . ?
C31B H315 0.9800 . ?
C31B H316 0.9800 . ?
C32B H324 0.9800 . ?
C32B H325 0.9800 . ?
C32B H326 0.9800 . ?
C33 C35 1.533(6) . ?
C33 C34 1.543(7) . ?
C33 H33 1.0000 . ?
C34 H341 0.9800 . ?
C34 H342 0.9800 . ?
C34 H343 0.9800 . ?
C35 H351 0.9800 . ?
C35 H352 0.9800 . ?
C35 H353 0.9800 . ?
C36 C37 1.468(6) . ?
C36 H36 0.9500 . ?
C37 C42 1.383(6) . ?
C37 C38 1.419(7) . ?
C38 C39 1.389(7) . ?
C38 H38 0.9500 . ?
C39 C40 1.381(8) . ?
C39 H39 0.9500 . ?
C40 C41 1.401(8) . ?
C40 H40 0.9500 . ?
C41 C42 1.390(7) . ?
C41 H41 0.9500 . ?
C42 H42 0.9500 . ?
C43 C48 1.535(6) . ?
C43 C44 1.543(6) . ?
C43 H43 1.0000 . ?
C44 C45 1.542(7) . ?
C44 H441 0.9900 . ?
C44 H442 0.9900 . ?
C45 C46 1.497(8) . ?
C45 H451 0.9900 . ?
C45 H452 0.9900 . ?
C46 C47 1.527(8) . ?
C46 H461 0.9900 . ?
C46 H462 0.9900 . ?
C47 C48 1.526(7) . ?
C47 H471 0.9900 . ?
C47 H472 0.9900 . ?
C48 H481 0.9900 . ?
C48 H482 0.9900 . ?
C49 C54 1.535(6) . ?
C49 C50 1.544(6) . ?
C49 H49 1.0000 . ?
C50 C51 1.526(6) . ?
C50 H501 0.9900 . ?
C50 H502 0.9900 . ?
C51 C52 1.511(7) . ?
C51 H511 0.9900 . ?
C51 H512 0.9900 . ?
C52 C53 1.535(7) . ?
C52 H521 0.9900 . ?
C52 H522 0.9900 . ?
C53 C54 1.532(6) . ?
C53 H531 0.9900 . ?
C53 H532 0.9900 . ?
C54 H541 0.9900 . ?
C54 H542 0.9900 . ?
C55 C60 1.528(6) . ?
C55 C56 1.530(6) . ?
C55 H55 1.0000 . ?
C56 C57 1.520(6) . ?
C56 H561 0.9900 . ?
C56 H562 0.9900 . ?
C57 C58 1.523(7) . ?
C57 H571 0.9900 . ?
C57 H572 0.9900 . ?
C58 C59 1.503(7) . ?
C58 H581 0.9900 . ?
C58 H582 0.9900 . ?
C59 C60 1.544(6) . ?
C59 H591 0.9900 . ?
C59 H592 0.9900 . ?
C60 H601 0.9900 . ?
C60 H602 0.9900 . ?

loop_
_geom_torsion_atom_site_label_1
_geom_torsion_atom_site_label_2
_geom_torsion_atom_site_label_3
_geom_torsion_atom_site_label_4
_geom_torsion
_geom_torsion_site_symmetry_1
_geom_torsion_site_symmetry_2
_geom_torsion_site_symmetry_3
_geom_torsion_site_symmetry_4
_geom_torsion_publ_flag
C36 Ru1 P1 C55 -72.6(2) . . . . ?
C1 Ru1 P1 C55 100.3(4) . . . . ?
Cl2 Ru1 P1 C55 -161.49(16) . . . . ?
Cl1 Ru1 P1 C55 31.90(16) . . . . ?
C36 Ru1 P1 C43 172.2(2) . . . . ?
C1 Ru1 P1 C43 -14.8(4) . . . . ?
Cl2 Ru1 P1 C43 83.33(15) . . . . ?
Cl1 Ru1 P1 C43 -83.28(15) . . . . ?
C36 Ru1 P1 C49 56.2(2) . . . . ?
C1 Ru1 P1 C49 -130.8(4) . . . . ?
Cl2 Ru1 P1 C49 -32.66(15) . . . . ?
Cl1 Ru1 P1 C49 160.73(15) . . . . ?
C4 N1 C1 N2 169.3(3) . . . . ?
C3 N1 C1 N2 1.3(4) . . . . ?
C4 N1 C1 Ru1 -23.8(5) . . . . ?
C3 N1 C1 Ru1 168.1(3) . . . . ?
C20 N2 C1 N1 -166.6(4) . . . . ?
C2 N2 C1 N1 10.6(4) . . . . ?
C20 N2 C1 Ru1 25.8(5) . . . . ?
C2 N2 C1 Ru1 -157.1(3) . . . . ?
C36 Ru1 C1 N1 22.6(4) . . . . ?
Cl2 Ru1 C1 N1 112.6(3) . . . . ?
Cl1 Ru1 C1 N1 -80.8(3) . . . . ?
P1 Ru1 C1 N1 -150.3(3) . . . . ?
C36 Ru1 C1 N2 -172.6(3) . . . . ?
Cl2 Ru1 C1 N2 -82.6(3) . . . . ?
Cl1 Ru1 C1 N2 83.9(3) . . . . ?
P1 Ru1 C1 N2 14.4(6) . . . . ?
C1 N2 C2 C3 -17.4(4) . . . . ?
C20 N2 C2 C3 160.0(4) . . . . ?
C1 N1 C3 C2 -11.7(4) . . . . ?
C4 N1 C3 C2 179.0(3) . . . . ?
N2 C2 C3 N1 16.1(4) . . . . ?
C1 N1 C4 C13 -78.3(5) . . . . ?
C3 N1 C4 C13 89.3(4) . . . . ?
C1 N1 C4 C5 108.5(4) . . . . ?
C3 N1 C4 C5 -83.8(4) . . . . ?
C13 C4 C5 C6 -178.1(4) . . . . ?
N1 C4 C5 C6 -5.1(6) . . . . ?
C13 C4 C5 C10 1.7(6) . . . . ?
N1 C4 C5 C10 174.8(3) . . . . ?
C4 C5 C6 C7 178.2(4) . . . . ?
C10 C5 C6 C7 -1.7(6) . . . . ?
C5 C6 C7 C8 0.7(7) . . . . ?
C6 C7 C8 C9 1.1(7) . . . . ?
C6 C7 C8 C14 179.7(5) . . . . ?
C7 C8 C9 C10 -2.0(7) . . . . ?
C14 C8 C9 C10 179.4(4) . . . . ?
C8 C9 C10 C11 -179.5(4) . . . . ?
C8 C9 C10 C5 1.1(7) . . . . ?
C6 C5 C10 C11 -178.6(4) . . . . ?
C4 C5 C10 C11 1.5(6) . . . . ?
C6 C5 C10 C9 0.8(6) . . . . ?
C4 C5 C10 C9 -179.1(4) . . . . ?
C9 C10 C11 C12 177.7(4) . . . . ?
C5 C10 C11 C12 -2.9(6) . . . . ?
C10 C11 C12 C13 1.1(7) . . . . ?
C5 C4 C13 C12 -3.5(6) . . . . ?
N1 C4 C13 C12 -176.3(3) . . . . ?
C5 C4 C13 C17 174.0(4) . . . . ?
N1 C4 C13 C17 1.2(6) . . . . ?
C11 C12 C13 C4 2.1(6) . . . . ?
C11 C12 C13 C17 -175.5(4) . . . . ?
C9 C8 C14 C16 102.5(7) . . . . ?
C7 C8 C14 C16 -76.0(7) . . . . ?
C9 C8 C14 C15 -131.8(5) . . . . ?
C7 C8 C14 C15 49.6(6) . . . . ?
C4 C13 C17 C19 135.2(4) . . . . ?
C12 C13 C17 C19 -47.4(6) . . . . ?
C4 C13 C17 C18 -101.5(5) . . . . ?
C12 C13 C17 C18 76.0(5) . . . . ?
C1 N2 C20 C29 79.3(5) . . . . ?
C2 N2 C20 C29 -97.7(5) . . . . ?
C1 N2 C20 C21 -109.1(5) . . . . ?
C2 N2 C20 C21 74.0(5) . . . . ?
C29 C20 C21 C22 -177.5(4) . . . . ?
N2 C20 C21 C22 11.1(6) . . . . ?
C29 C20 C21 C26 2.3(6) . . . . ?
N2 C20 C21 C26 -169.2(4) . . . . ?
C26 C21 C22 C23 0.8(7) . . . . ?
C20 C21 C22 C23 -179.4(4) . . . . ?
C21 C22 C23 C24 0.8(8) . . . . ?
C22 C23 C24 C25 -1.2(8) . . . . ?
C22 C23 C24 C30 -179.4(6) . . . . ?
C23 C24 C25 C26 0.1(8) . . . . ?
C30 C24 C25 C26 178.3(6) . . . . ?
C24 C25 C26 C27 -177.0(5) . . . . ?
C24 C25 C26 C21 1.4(7) . . . . ?
C22 C21 C26 C27 176.6(4) . . . . ?
C20 C21 C26 C27 -3.1(6) . . . . ?
C22 C21 C26 C25 -1.9(6) . . . . ?
C20 C21 C26 C25 178.4(4) . . . . ?
C25 C26 C27 C28 -180.0(5) . . . . ?
C21 C26 C27 C28 1.6(7) . . . . ?
C26 C27 C28 C29 0.9(7) . . . . ?
C21 C20 C29 C28 0.2(6) . . . . ?
N2 C20 C29 C28 171.4(4) . . . . ?
C21 C20 C29 C33 -176.8(4) . . . . ?
N2 C20 C29 C33 -5.6(6) . . . . ?
C27 C28 C29 C20 -1.9(7) . . . . ?
C27 C28 C29 C33 175.2(4) . . . . ?
C25 C24 C30 C32B -61.5(16) . . . . ?
C23 C24 C30 C32B 116.6(14) . . . . ?
C25 C24 C30 C32A -13.7(16) . . . . ?
C23 C24 C30 C32A 164.4(13) . . . . ?
C25 C24 C30 C31A 140(3) . . . . ?
C23 C24 C30 C31A -42(3) . . . . ?
C25 C24 C30 C31B 152(3) . . . . ?
C23 C24 C30 C31B -30(3) . . . . ?
C20 C29 C33 C35 -151.4(4) . . . . ?
C28 C29 C33 C35 31.7(6) . . . . ?
C20 C29 C33 C34 84.6(5) . . . . ?
C28 C29 C33 C34 -92.3(5) . . . . ?
C1 Ru1 C36 C37 -100.9(5) . . . . ?
Cl2 Ru1 C36 C37 164.1(5) . . . . ?
Cl1 Ru1 C36 C37 -15.8(5) . . . . ?
P1 Ru1 C36 C37 77.1(5) . . . . ?
Ru1 C36 C37 C42 -170.5(4) . . . . ?
Ru1 C36 C37 C38 7.3(7) . . . . ?
C42 C37 C38 C39 -0.4(7) . . . . ?
C36 C37 C38 C39 -178.2(4) . . . . ?
C37 C38 C39 C40 0.0(8) . . . . ?
C38 C39 C40 C41 -0.6(8) . . . . ?
C39 C40 C41 C42 1.6(8) . . . . ?
C38 C37 C42 C41 1.3(7) . . . . ?
C36 C37 C42 C41 179.4(4) . . . . ?
C40 C41 C42 C37 -1.9(8) . . . . ?
C55 P1 C43 C48 -63.9(4) . . . . ?
C49 P1 C43 C48 -178.2(3) . . . . ?
Ru1 P1 C43 C48 56.8(4) . . . . ?
C55 P1 C43 C44 171.9(3) . . . . ?
C49 P1 C43 C44 57.5(4) . . . . ?
Ru1 P1 C43 C44 -67.4(4) . . . . ?
C48 C43 C44 C45 58.8(5) . . . . ?
P1 C43 C44 C45 -175.4(3) . . . . ?
C43 C44 C45 C46 -55.3(6) . . . . ?
C44 C45 C46 C47 52.8(6) . . . . ?
C45 C46 C47 C48 -53.9(6) . . . . ?
C46 C47 C48 C43 58.2(6) . . . . ?
C44 C43 C48 C47 -61.1(6) . . . . ?
P1 C43 C48 C47 171.6(4) . . . . ?
C55 P1 C49 C54 -44.6(4) . . . . ?
C43 P1 C49 C54 64.9(3) . . . . ?
Ru1 P1 C49 C54 -174.7(3) . . . . ?
C55 P1 C49 C50 82.6(3) . . . . ?
C43 P1 C49 C50 -167.9(3) . . . . ?
Ru1 P1 C49 C50 -47.4(3) . . . . ?
C54 C49 C50 C51 -58.6(5) . . . . ?
P1 C49 C50 C51 172.1(3) . . . . ?
C49 C50 C51 C52 57.1(5) . . . . ?
C50 C51 C52 C53 -54.7(5) . . . . ?
C51 C52 C53 C54 53.0(5) . . . . ?
C52 C53 C54 C49 -55.8(5) . . . . ?
C50 C49 C54 C53 59.0(5) . . . . ?
P1 C49 C54 C53 -171.0(3) . . . . ?
C43 P1 C55 C60 -31.0(4) . . . . ?
C49 P1 C55 C60 77.5(4) . . . . ?
Ru1 P1 C55 C60 -150.2(3) . . . . ?
C43 P1 C55 C56 -158.7(3) . . . . ?
C49 P1 C55 C56 -50.2(4) . . . . ?
Ru1 P1 C55 C56 82.1(3) . . . . ?
C60 C55 C56 C57 63.6(5) . . . . ?
P1 C55 C56 C57 -162.4(3) . . . . ?
C55 C56 C57 C58 -58.8(5) . . . . ?
C56 C57 C58 C59 52.6(5) . . . . ?
C57 C58 C59 C60 -51.8(6) . . . . ?
C56 C55 C60 C59 -61.5(5) . . . . ?
P1 C55 C60 C59 168.7(3) . . . . ?
C58 C59 C60 C55 56.5(6) . . . . ?
